data_1551232
loop_
_publ_author_name
'Colebatch, Annie L.'
'Frogley, Benjamin J.'
'Hill, Anthony F.'

_publ_section_title
;
 Phosphaisonitrile umpolung - synthesis and reactivity of chloro
 aminophosphino carbynes.
;
_journal_issue 28
_journal_name_full 'Dalton transactions (Cambridge, England : 2003)'
_journal_page_first 10628
_journal_page_last 10641
_journal_paper_doi 10.1039/c9dt01838g
_journal_volume 48
_journal_year 2019
_chemical_formula_moiety 'C30 H41 B N7 O2 P W'
_chemical_formula_sum 'C30 H41 B N7 O2 P W'
_chemical_formula_weight 757.33
_space_group_crystal_system trigonal
_space_group_IT_number 144
_space_group_name_Hall 'P 31'
_space_group_name_H-M_alt 'P 31'
_symmetry_space_group_name_Hall 'P 31'
_symmetry_space_group_name_H-M 'P 31'
_atom_sites_solution_hydrogens geom
_audit_creation_method SHELXL-2014/7
_audit_update_record
;
2019-04-04 deposited with the CCDC.    2019-06-04 downloaded from the CCDC.
;
_cell_angle_alpha 90
_cell_angle_beta 90
_cell_angle_gamma 120
_cell_formula_units_Z 3
_cell_length_a 10.6921(2)
_cell_length_b 10.6921(2)
_cell_length_c 25.0214(2)
_cell_measurement_reflns_used 42135
_cell_measurement_temperature 150.0(1)
_cell_measurement_theta_max 73.3590
_cell_measurement_theta_min 4.7410
_cell_volume 2477.24(7)
_computing_cell_refinement 'CrysAlisPro 1.171.39.46 (Rigaku OD, 2018)'
_computing_data_collection 'CrysAlisPro 1.171.39.46 (Rigaku OD, 2018)'
_computing_data_reduction 'CrysAlisPro 1.171.39.46 (Rigaku OD, 2018)'
_computing_structure_refinement 'SHELXL-2014/7 (Sheldrick, 2014)'
_computing_structure_solution 'SHELXT-2014/7 (Sheldrick, 2014)'
_diffrn_ambient_temperature 150.0(1)
_diffrn_detector_area_resol_mean 8.1297
_diffrn_measured_fraction_theta_full 1.000
_diffrn_measured_fraction_theta_max 0.999
_diffrn_measurement_device_type 'SuperNova, Dual, Cu at home/near, EosS2'
_diffrn_measurement_method '\w scans'
_diffrn_radiation_type CuK\a
_diffrn_radiation_wavelength 1.54184
_diffrn_reflns_av_R_equivalents 0.0403
_diffrn_reflns_av_unetI/netI 0.0189
_diffrn_reflns_Laue_measured_fraction_full 1.000
_diffrn_reflns_Laue_measured_fraction_max 0.999
_diffrn_reflns_limit_h_max 13
_diffrn_reflns_limit_h_min -13
_diffrn_reflns_limit_k_max 13
_diffrn_reflns_limit_k_min -13
_diffrn_reflns_limit_l_max 31
_diffrn_reflns_limit_l_min -24
_diffrn_reflns_number 59289
_diffrn_reflns_point_group_measured_fraction_full 0.901
_diffrn_reflns_point_group_measured_fraction_max 0.892
_diffrn_reflns_theta_full 67.684
_diffrn_reflns_theta_max 73.772
_diffrn_reflns_theta_min 4.776
_diffrn_source 'micro-focus sealed X-ray tube'
_exptl_absorpt_coefficient_mu 7.238
_exptl_absorpt_correction_T_max 0.775
_exptl_absorpt_correction_T_min 0.591
_exptl_absorpt_correction_type gaussian
_exptl_absorpt_process_details
;
CrysAlisPro 1.171.39.46 (Rigaku Oxford Diffraction, 2018)
Numerical absorption correction based on gaussian integration over
                        a multifaceted crystal model
Empirical absorption correction using spherical harmonics,
 implemented in SCALE3 ABSPACK scaling algorithm.
;
_exptl_crystal_colour orange
_exptl_crystal_density_diffrn 1.523
_exptl_crystal_description trapezoid
_exptl_crystal_F_000 1140
_exptl_crystal_size_max 0.136
_exptl_crystal_size_mid 0.071
_exptl_crystal_size_min 0.061
_refine_diff_density_max 1.241
_refine_diff_density_min -0.730
_refine_diff_density_rms 0.111
_refine_ls_abs_structure_details
;
 Flack x determined using 2562 quotients [(I+)-(I-)]/[(I+)+(I-)]
 (Parsons, Flack and Wagner, Acta Cryst. B69 (2013) 249-259).
;
_refine_ls_abs_structure_Flack -0.026(5)
_refine_ls_extinction_method none
_refine_ls_goodness_of_fit_ref 1.047
_refine_ls_hydrogen_treatment constr
_refine_ls_matrix_type full
_refine_ls_number_parameters 389
_refine_ls_number_reflns 5942
_refine_ls_number_restraints 1
_refine_ls_restrained_S_all 1.046
_refine_ls_R_factor_all 0.0354
_refine_ls_R_factor_gt 0.0353
_refine_ls_shift/su_max 0.001
_refine_ls_shift/su_mean 0.000
_refine_ls_structure_factor_coef Fsqd
_refine_ls_weighting_details 'w=1/[\s^2^(Fo^2^)+(0.0713P)^2^+1.8690P] where P=(Fo^2^+2Fc^2^)/3'
_refine_ls_weighting_scheme calc
_refine_ls_wR_factor_gt 0.0906
_refine_ls_wR_factor_ref 0.0906
_reflns_Friedel_coverage 0.787
_reflns_Friedel_fraction_full 0.801
_reflns_Friedel_fraction_max 0.786
_reflns_number_gt 5930
_reflns_number_total 5942
_reflns_threshold_expression 'I > 2\s(I)'
_cod_data_source_file c9dt01838g2.cif
_cod_data_source_block Compound_5c
_cod_depositor_comments 'Adding full bibliography for 1551229--1551233.cif.'
_cod_original_cell_volume 2477.24(9)
_cod_database_code 1551232
_shelx_shelxl_version_number 2014/7
_shelx_space_group_comment
;
The symmetry employed for this shelxl refinement is uniquely defined
by the following loop, which should always be used as a source of
symmetry information in preference to the above space-group names.
They are only intended as comments.
;

loop_
_space_group_symop_operation_xyz
'x, y, z'
'-y, x-y, z+1/3'
'-x+y, -x, z+2/3'

loop_
_atom_site_label
_atom_site_type_symbol
_atom_site_fract_x
_atom_site_fract_y
_atom_site_fract_z
_atom_site_U_iso_or_equiv
_atom_site_adp_type
_atom_site_occupancy
_atom_site_site_symmetry_order
_atom_site_calc_flag
_atom_site_refinement_flags_posn
_atom_site_refinement_flags_adp
W W 0.93992(3) 0.56083(3) 0.14239(2) 0.02820(11) Uani 1 1 d . .
P P 0.83435(19) 0.8177(2) 0.10239(9) 0.0349(4) Uani 1 1 d . .
O1 O 1.0603(9) 0.6600(9) 0.0258(3) 0.0571(17) Uani 1 1 d . .
O2 O 0.6527(8) 0.2914(7) 0.1026(3) 0.0571(17) Uani 1 1 d . .
N4 N 0.9751(6) 0.4628(6) 0.2570(2) 0.0288(11) Uani 1 1 d . .
N3 N 0.8799(6) 0.4817(6) 0.2253(2) 0.0271(11) Uani 1 1 d . .
N6 N 1.2080(6) 0.6522(7) 0.2168(3) 0.0313(12) Uani 1 1 d . .
N1 N 1.0334(6) 0.4090(6) 0.1412(2) 0.0279(11) Uani 1 1 d . .
N7 N 0.6683(7) 0.7389(8) 0.0723(3) 0.0400(14) Uani 1 1 d . .
N5 N 1.1470(6) 0.7067(6) 0.1821(3) 0.0306(12) Uani 1 1 d . .
N2 N 1.1007(6) 0.3967(6) 0.1862(2) 0.0278(11) Uani 1 1 d . .
C19 C 1.1442(7) 0.2991(7) 0.1788(4) 0.0357(15) Uani 1 1 d . .
C23 C 0.7782(8) 0.3975(9) 0.3045(3) 0.0381(16) Uani 1 1 d . .
H23 H 0.7110 0.3634 0.3321 0.046 Uiso 1 1 calc R U
C18 C 1.1031(8) 0.2442(8) 0.1277(4) 0.0380(17) Uani 1 1 d . .
H18 H 1.1168 0.1735 0.1116 0.046 Uiso 1 1 calc R U
C24 C 0.9143(8) 0.4126(8) 0.3050(3) 0.0331(14) Uani 1 1 d . .
C17 C 1.0371(8) 0.3162(7) 0.1050(3) 0.0327(14) Uani 1 1 d . .
C15 C 0.8565(9) 0.8837(9) 0.2139(4) 0.0421(17) Uani 1 1 d . .
H15 H 0.8886 0.8180 0.2185 0.050 Uiso 1 1 calc R U
C29 C 1.3427(8) 0.7590(9) 0.2303(4) 0.0407(17) Uani 1 1 d . .
C1 C 0.8654(8) 0.6813(9) 0.1297(3) 0.0396(16) Uani 1 1 d . .
C22 C 0.7622(8) 0.4436(9) 0.2541(3) 0.0339(15) Uani 1 1 d . .
C16 C 0.9766(11) 0.2973(10) 0.0505(4) 0.047(2) Uani 1 1 d . .
H16A H 0.8778 0.2746 0.0527 0.071 Uiso 1 1 calc R U
H16B H 0.9814 0.2201 0.0329 0.071 Uiso 1 1 calc R U
H16C H 1.0314 0.3850 0.0306 0.071 Uiso 1 1 calc R U
C10 C 0.8081(9) 0.8995(8) 0.1636(4) 0.0390(17) Uani 1 1 d . .
C12 C 0.7588(8) 1.0779(9) 0.2002(5) 0.048(2) Uani 1 1 d . .
H12 H 0.7267 1.1437 0.1959 0.058 Uiso 1 1 calc R U
C20 C 1.2176(10) 0.2624(10) 0.2212(4) 0.051(2) Uani 1 1 d . .
H20A H 1.3036 0.3484 0.2323 0.077 Uiso 1 1 calc R U
H20B H 1.2428 0.1940 0.2075 0.077 Uiso 1 1 calc R U
H20C H 1.1540 0.2212 0.2512 0.077 Uiso 1 1 calc R U
C28 C 1.3678(8) 0.8828(8) 0.2056(4) 0.0431(18) Uani 1 1 d . .
H28 H 1.4507 0.9728 0.2084 0.052 Uiso 1 1 calc R U
C13 C 0.8081(10) 1.0607(9) 0.2508(5) 0.051(2) Uani 1 1 d . .
H13 H 0.8073 1.1143 0.2799 0.061 Uiso 1 1 calc R U
C7 C 0.6668(9) 0.7457(10) 0.0138(4) 0.0451(19) Uani 1 1 d . .
H7 H 0.5656 0.6866 0.0029 0.054 Uiso 1 1 calc R U
C14 C 0.8565(10) 0.9661(10) 0.2565(4) 0.049(2) Uani 1 1 d . .
H14 H 0.8901 0.9563 0.2897 0.059 Uiso 1 1 calc R U
C27 C 1.2448(7) 0.8487(7) 0.1751(3) 0.0329(15) Uani 1 1 d . .
C11 C 0.7587(9) 0.9958(10) 0.1571(4) 0.0441(18) Uani 1 1 d . .
H11 H 0.7253 1.0056 0.1240 0.053 Uiso 1 1 calc R U
C26 C 1.2123(10) 0.9436(8) 0.1414(4) 0.0415(18) Uani 1 1 d . .
H26A H 1.1952 0.9087 0.1052 0.062 Uiso 1 1 calc R U
H26B H 1.2929 1.0404 0.1422 0.062 Uiso 1 1 calc R U
H26C H 1.1280 0.9430 0.1549 0.062 Uiso 1 1 calc R U
C9 C 0.7170(11) 0.8966(12) -0.0063(5) 0.066(3) Uani 1 1 d . .
H9A H 0.6686 0.9375 0.0132 0.098 Uiso 1 1 calc R U
H9B H 0.6949 0.8930 -0.0436 0.098 Uiso 1 1 calc R U
H9C H 0.8194 0.9552 -0.0012 0.098 Uiso 1 1 calc R U
C2 C 1.0176(9) 0.6244(9) 0.0677(3) 0.0369(16) Uani 1 1 d . .
C3 C 0.7557(9) 0.3904(9) 0.1149(3) 0.0397(17) Uani 1 1 d . .
C25 C 0.9878(11) 0.3800(11) 0.3488(3) 0.0479(19) Uani 1 1 d . .
H25A H 1.0118 0.3094 0.3367 0.072 Uiso 1 1 calc R U
H25B H 0.9246 0.3429 0.3791 0.072 Uiso 1 1 calc R U
H25C H 1.0744 0.4668 0.3588 0.072 Uiso 1 1 calc R U
C8 C 0.7490(11) 0.6802(15) -0.0130(5) 0.066(3) Uani 1 1 d . .
H8A H 0.8496 0.7363 -0.0040 0.100 Uiso 1 1 calc R U
H8B H 0.7377 0.6803 -0.0510 0.100 Uiso 1 1 calc R U
H8C H 0.7115 0.5828 -0.0007 0.100 Uiso 1 1 calc R U
C21 C 0.6376(9) 0.4554(11) 0.2332(4) 0.048(2) Uani 1 1 d . .
H21A H 0.6689 0.5545 0.2250 0.073 Uiso 1 1 calc R U
H21B H 0.5627 0.4210 0.2597 0.073 Uiso 1 1 calc R U
H21C H 0.6010 0.3981 0.2014 0.073 Uiso 1 1 calc R U
C30 C 1.4401(8) 0.7319(11) 0.2651(4) 0.052(2) Uani 1 1 d . .
H30A H 1.3909 0.6865 0.2976 0.078 Uiso 1 1 calc R U
H30B H 1.5254 0.8220 0.2731 0.078 Uiso 1 1 calc R U
H30C H 1.4667 0.6698 0.2467 0.078 Uiso 1 1 calc R U
C5 C 0.4208(10) 0.6798(13) 0.0954(4) 0.057(2) Uani 1 1 d . .
H5A H 0.4610 0.7796 0.1049 0.085 Uiso 1 1 calc R U
H5B H 0.3422 0.6212 0.1190 0.085 Uiso 1 1 calc R U
H5C H 0.3861 0.6653 0.0593 0.085 Uiso 1 1 calc R U
C4 C 0.5381(9) 0.6368(12) 0.1003(4) 0.056(3) Uani 1 1 d . .
H4 H 0.5626 0.6415 0.1383 0.068 Uiso 1 1 calc R U
B B 1.1220(8) 0.4947(8) 0.2348(3) 0.0292(15) Uani 1 1 d . .
H99 H 1.1758 0.4772 0.2627 0.035 Uiso 1 1 calc R U
C6 C 0.4770(11) 0.4844(13) 0.0831(7) 0.084(5) Uani 1 1 d . .
H6A H 0.4459 0.4747 0.0465 0.125 Uiso 1 1 calc R U
H6B H 0.3961 0.4230 0.1053 0.125 Uiso 1 1 calc R U
H6C H 0.5495 0.4569 0.0862 0.125 Uiso 1 1 calc R U

loop_
_atom_site_aniso_label
_atom_site_aniso_U_11
_atom_site_aniso_U_22
_atom_site_aniso_U_33
_atom_site_aniso_U_23
_atom_site_aniso_U_13
_atom_site_aniso_U_12
W 0.03322(16) 0.03421(16) 0.02195(17) 0.00026(11) 0.00042(11) 0.02044(13)
P 0.0321(8) 0.0389(9) 0.0344(11) 0.0057(7) 0.0032(7) 0.0182(7)
O1 0.073(4) 0.078(5) 0.033(4) 0.015(3) 0.015(3) 0.047(4)
O2 0.059(4) 0.051(3) 0.051(4) -0.018(3) -0.018(3) 0.019(3)
N4 0.028(2) 0.040(3) 0.023(3) -0.002(2) -0.003(2) 0.020(2)
N3 0.026(2) 0.042(3) 0.014(3) 0.004(2) 0.001(2) 0.018(2)
N6 0.027(3) 0.040(3) 0.028(3) -0.007(2) -0.003(2) 0.017(2)
N1 0.037(3) 0.032(3) 0.024(3) 0.002(2) 0.004(2) 0.025(2)
N7 0.036(3) 0.053(4) 0.035(4) 0.009(3) 0.003(3) 0.025(3)
N5 0.023(2) 0.030(3) 0.032(3) -0.007(2) -0.001(2) 0.008(2)
N2 0.030(2) 0.031(2) 0.027(3) 0.000(2) -0.001(2) 0.018(2)
C19 0.031(3) 0.030(3) 0.045(5) -0.004(3) -0.001(3) 0.014(3)
C23 0.032(3) 0.053(4) 0.026(4) -0.003(3) 0.006(3) 0.019(3)
C18 0.030(3) 0.029(3) 0.054(5) 0.000(3) 0.010(3) 0.015(3)
C24 0.038(3) 0.040(3) 0.023(4) -0.001(3) -0.003(3) 0.021(3)
C17 0.035(3) 0.030(3) 0.028(4) -0.006(3) 0.002(3) 0.013(3)
C15 0.042(4) 0.044(4) 0.042(5) 0.000(3) -0.004(3) 0.023(3)
C29 0.033(3) 0.042(4) 0.042(5) -0.012(3) 0.004(3) 0.016(3)
C1 0.030(3) 0.049(4) 0.033(4) -0.001(3) 0.001(3) 0.015(3)
C22 0.030(3) 0.048(4) 0.024(4) -0.002(3) 0.002(3) 0.020(3)
C16 0.069(5) 0.047(4) 0.036(5) -0.010(4) -0.001(4) 0.036(4)
C10 0.043(4) 0.034(3) 0.040(5) -0.001(3) 0.000(3) 0.019(3)
C12 0.034(4) 0.032(3) 0.075(7) 0.008(4) 0.014(4) 0.014(3)
C20 0.047(4) 0.053(5) 0.069(7) -0.001(4) -0.008(4) 0.036(4)
C28 0.036(4) 0.033(3) 0.047(5) -0.008(3) 0.009(3) 0.008(3)
C13 0.046(4) 0.041(4) 0.055(7) -0.009(4) 0.005(4) 0.014(3)
C7 0.041(4) 0.055(5) 0.041(5) 0.002(4) 0.001(3) 0.026(4)
C14 0.046(4) 0.046(4) 0.046(5) 0.000(4) 0.005(4) 0.016(4)
C27 0.032(3) 0.032(3) 0.038(4) -0.001(3) 0.008(3) 0.018(3)
C11 0.040(4) 0.048(4) 0.048(5) 0.004(4) 0.002(3) 0.025(3)
C26 0.049(4) 0.025(3) 0.046(5) 0.007(3) 0.013(4) 0.016(3)
C9 0.055(5) 0.070(6) 0.061(7) 0.019(5) -0.011(5) 0.023(5)
C2 0.049(4) 0.046(4) 0.025(4) 0.009(3) 0.012(3) 0.031(3)
C3 0.038(4) 0.048(4) 0.033(4) -0.009(3) -0.012(3) 0.021(3)
C25 0.058(5) 0.066(5) 0.025(4) 0.004(4) -0.003(4) 0.035(4)
C8 0.052(5) 0.109(9) 0.050(6) -0.013(6) -0.006(4) 0.049(6)
C21 0.035(4) 0.072(6) 0.037(5) 0.004(4) 0.002(3) 0.026(4)
C30 0.029(3) 0.060(5) 0.061(6) -0.011(4) -0.007(4) 0.018(3)
C5 0.038(4) 0.085(7) 0.053(6) -0.001(5) 0.005(4) 0.036(5)
C4 0.033(4) 0.081(7) 0.050(6) 0.024(5) 0.008(4) 0.025(4)
B 0.025(3) 0.033(3) 0.031(4) 0.000(3) 0.002(3) 0.015(3)
C6 0.033(4) 0.064(6) 0.144(14) 0.043(7) 0.012(6) 0.018(4)

loop_
_atom_type_symbol
_atom_type_description
_atom_type_scat_dispersion_real
_atom_type_scat_dispersion_imag
_atom_type_scat_source
C C 0.0181 0.0091 'International Tables Vol C Tables 4.2.6.8 and 6.1.1.4'
H H 0.0000 0.0000 'International Tables Vol C Tables 4.2.6.8 and 6.1.1.4'
B B 0.0090 0.0039 'International Tables Vol C Tables 4.2.6.8 and 6.1.1.4'
N N 0.0311 0.0180 'International Tables Vol C Tables 4.2.6.8 and 6.1.1.4'
O O 0.0492 0.0322 'International Tables Vol C Tables 4.2.6.8 and 6.1.1.4'
P P 0.2955 0.4335 'International Tables Vol C Tables 4.2.6.8 and 6.1.1.4'
W W -5.4734 5.5774 'International Tables Vol C Tables 4.2.6.8 and 6.1.1.4'

loop_
_geom_angle_atom_site_label_1
_geom_angle_atom_site_label_2
_geom_angle_atom_site_label_3
_geom_angle
C1 W C2 81.6(3)
C1 W C3 90.2(3)
C2 W C3 92.3(4)
C1 W N5 102.4(3)
C2 W N5 94.6(3)
C3 W N5 166.4(3)
C1 W N3 106.5(3)
C2 W N3 171.4(3)
C3 W N3 90.5(3)
N5 W N3 81.1(2)
C1 W N1 169.4(3)
C2 W N1 88.6(3)
C3 W N1 86.0(3)
N5 W N1 82.4(2)
N3 W N1 83.5(2)
N7 P C1 109.6(4)
N7 P C10 103.4(4)
C1 P C10 101.8(4)
C24 N4 N3 109.1(5)
C24 N4 B 130.5(6)
N3 N4 B 120.4(6)
C22 N3 N4 107.3(6)
C22 N3 W 132.7(5)
N4 N3 W 120.1(4)
C29 N6 N5 109.1(6)
C29 N6 B 130.8(7)
N5 N6 B 120.1(5)
C17 N1 N2 105.5(5)
C17 N1 W 135.1(5)
N2 N1 W 119.4(4)
C4 N7 C7 119.3(8)
C4 N7 P 121.8(6)
C7 N7 P 116.7(5)
C27 N5 N6 106.9(6)
C27 N5 W 132.3(5)
N6 N5 W 120.3(4)
C19 N2 N1 111.1(6)
C19 N2 B 129.8(6)
N1 N2 B 119.0(5)
N2 C19 C18 107.2(7)
N2 C19 C20 122.5(8)
C18 C19 C20 130.3(7)
C24 C23 C22 106.0(6)
C24 C23 H23 127.0
C22 C23 H23 127.0
C19 C18 C17 106.4(6)
C19 C18 H18 126.8
C17 C18 H18 126.8
N4 C24 C23 108.0(6)
N4 C24 C25 123.0(7)
C23 C24 C25 128.9(8)
N1 C17 C18 109.8(7)
N1 C17 C16 123.0(7)
C18 C17 C16 127.3(7)
C14 C15 C10 119.9(8)
C14 C15 H15 120.1
C10 C15 H15 120.1
N6 C29 C28 108.3(8)
N6 C29 C30 122.1(8)
C28 C29 C30 129.5(8)
P C1 W 162.8(5)
N3 C22 C23 109.6(6)
N3 C22 C21 122.2(7)
C23 C22 C21 128.2(7)
C17 C16 H16A 109.5
C17 C16 H16B 109.5
H16A C16 H16B 109.5
C17 C16 H16C 109.5
H16A C16 H16C 109.5
H16B C16 H16C 109.5
C11 C10 C15 119.7(8)
C11 C10 P 117.4(7)
C15 C10 P 122.2(6)
C11 C12 C13 119.6(8)
C11 C12 H12 120.2
C13 C12 H12 120.2
C19 C20 H20A 109.5
C19 C20 H20B 109.5
H20A C20 H20B 109.5
C19 C20 H20C 109.5
H20A C20 H20C 109.5
H20B C20 H20C 109.5
C29 C28 C27 106.9(7)
C29 C28 H28 126.5
C27 C28 H28 126.5
C14 C13 C12 119.8(9)
C14 C13 H13 120.1
C12 C13 H13 120.1
N7 C7 C9 112.3(8)
N7 C7 C8 113.1(7)
C9 C7 C8 111.4(9)
N7 C7 H7 106.5
C9 C7 H7 106.5
C8 C7 H7 106.5
C13 C14 C15 121.0(10)
C13 C14 H14 119.5
C15 C14 H14 119.5
N5 C27 C28 108.6(7)
N5 C27 C26 121.5(7)
C28 C27 C26 129.8(7)
C10 C11 C12 120.1(9)
C10 C11 H11 120.0
C12 C11 H11 120.0
C27 C26 H26A 109.5
C27 C26 H26B 109.5
H26A C26 H26B 109.5
C27 C26 H26C 109.5
H26A C26 H26C 109.5
H26B C26 H26C 109.5
C7 C9 H9A 109.5
C7 C9 H9B 109.5
H9A C9 H9B 109.5
C7 C9 H9C 109.5
H9A C9 H9C 109.5
H9B C9 H9C 109.5
O1 C2 W 179.6(7)
O2 C3 W 175.6(8)
C24 C25 H25A 109.5
C24 C25 H25B 109.5
H25A C25 H25B 109.5
C24 C25 H25C 109.5
H25A C25 H25C 109.5
H25B C25 H25C 109.5
C7 C8 H8A 109.5
C7 C8 H8B 109.5
H8A C8 H8B 109.5
C7 C8 H8C 109.5
H8A C8 H8C 109.5
H8B C8 H8C 109.5
C22 C21 H21A 109.5
C22 C21 H21B 109.5
H21A C21 H21B 109.5
C22 C21 H21C 109.5
H21A C21 H21C 109.5
H21B C21 H21C 109.5
C29 C30 H30A 109.5
C29 C30 H30B 109.5
H30A C30 H30B 109.5
C29 C30 H30C 109.5
H30A C30 H30C 109.5
H30B C30 H30C 109.5
C4 C5 H5A 109.5
C4 C5 H5B 109.5
H5A C5 H5B 109.5
C4 C5 H5C 109.5
H5A C5 H5C 109.5
H5B C5 H5C 109.5
N7 C4 C6 114.5(10)
N7 C4 C5 110.8(8)
C6 C4 C5 109.1(9)
N7 C4 H4 107.4
C6 C4 H4 107.4
C5 C4 H4 107.4
N6 B N4 109.7(5)
N6 B N2 108.6(6)
N4 B N2 110.3(5)
N6 B H99 109.4
N4 B H99 109.4
N2 B H99 109.4
C4 C6 H6A 109.5
C4 C6 H6B 109.5
H6A C6 H6B 109.5
C4 C6 H6C 109.5
H6A C6 H6C 109.5
H6B C6 H6C 109.5

loop_
_geom_bond_atom_site_label_1
_geom_bond_atom_site_label_2
_geom_bond_distance
W C1 1.850(9)
W C2 2.020(8)
W C3 2.021(8)
W N5 2.206(6)
W N3 2.210(6)
W N1 2.293(5)
P N7 1.713(7)
P C1 1.786(9)
P C10 1.852(9)
O1 C2 1.129(10)
O2 C3 1.124(11)
N4 C24 1.343(9)
N4 N3 1.383(7)
N4 B 1.535(8)
N3 C22 1.327(9)
N6 C29 1.360(10)
N6 N5 1.379(9)
N6 B 1.528(9)
N1 C17 1.359(9)
N1 N2 1.377(8)
N7 C4 1.450(11)
N7 C7 1.464(11)
N5 C27 1.356(9)
N2 C19 1.351(9)
N2 B 1.546(10)
C19 C18 1.383(12)
C19 C20 1.485(12)
C23 C24 1.382(10)
C23 C22 1.396(11)
C23 H23 0.9300
C18 C17 1.398(11)
C18 H18 0.9300
C24 C25 1.487(11)
C17 C16 1.479(12)
C15 C14 1.384(13)
C15 C10 1.403(12)
C15 H15 0.9300
C29 C28 1.361(13)
C29 C30 1.491(13)
C22 C21 1.494(11)
C16 H16A 0.9600
C16 H16B 0.9600
C16 H16C 0.9600
C10 C11 1.381(12)
C12 C11 1.390(15)
C12 C13 1.418(16)
C12 H12 0.9300
C20 H20A 0.9600
C20 H20B 0.9600
C20 H20C 0.9600
C28 C27 1.401(12)
C28 H28 0.9300
C13 C14 1.355(14)
C13 H13 0.9300
C7 C9 1.509(14)
C7 C8 1.527(13)
C7 H7 0.9800
C14 H14 0.9300
C27 C26 1.490(11)
C11 H11 0.9300
C26 H26A 0.9600
C26 H26B 0.9600
C26 H26C 0.9600
C9 H9A 0.9600
C9 H9B 0.9600
C9 H9C 0.9600
C25 H25A 0.9600
C25 H25B 0.9600
C25 H25C 0.9600
C8 H8A 0.9600
C8 H8B 0.9600
C8 H8C 0.9600
C21 H21A 0.9600
C21 H21B 0.9600
C21 H21C 0.9600
C30 H30A 0.9600
C30 H30B 0.9600
C30 H30C 0.9600
C5 C4 1.541(13)
C5 H5A 0.9600
C5 H5B 0.9600
C5 H5C 0.9600
C4 C6 1.484(18)
C4 H4 0.9800
B H99 0.9800
C6 H6A 0.9600
C6 H6B 0.9600
C6 H6C 0.9600

loop_
_geom_torsion_atom_site_label_1
_geom_torsion_atom_site_label_2
_geom_torsion_atom_site_label_3
_geom_torsion_atom_site_label_4
_geom_torsion
C24 N4 N3 C22 0.3(8)
B N4 N3 C22 178.7(6)
C24 N4 N3 W -179.3(5)
B N4 N3 W -0.8(8)
C1 P N7 C4 53.5(8)
C10 P N7 C4 -54.4(8)
C1 P N7 C7 -109.6(6)
C10 P N7 C7 142.5(6)
C29 N6 N5 C27 -1.0(8)
B N6 N5 C27 177.5(6)
C29 N6 N5 W 171.9(5)
B N6 N5 W -9.6(8)
C17 N1 N2 C19 -0.5(7)
W N1 N2 C19 177.8(4)
C17 N1 N2 B 176.9(6)
W N1 N2 B -4.7(7)
N1 N2 C19 C18 -0.6(8)
B N2 C19 C18 -177.7(6)
N1 N2 C19 C20 -178.9(7)
B N2 C19 C20 4.0(12)
N2 C19 C18 C17 1.4(8)
C20 C19 C18 C17 179.5(8)
N3 N4 C24 C23 0.5(8)
B N4 C24 C23 -177.8(7)
N3 N4 C24 C25 179.8(7)
B N4 C24 C25 1.6(12)
C22 C23 C24 N4 -1.0(9)
C22 C23 C24 C25 179.7(8)
N2 N1 C17 C18 1.4(8)
W N1 C17 C18 -176.5(5)
N2 N1 C17 C16 -179.4(7)
W N1 C17 C16 2.7(11)
C19 C18 C17 N1 -1.8(8)
C19 C18 C17 C16 179.1(8)
N5 N6 C29 C28 1.4(9)
B N6 C29 C28 -176.8(7)
N5 N6 C29 C30 -176.4(7)
B N6 C29 C30 5.3(13)
N7 P C1 W 114.0(17)
C10 P C1 W -137.0(17)
C2 W C1 P -19.0(17)
C3 W C1 P -111.3(17)
N5 W C1 P 73.9(18)
N3 W C1 P 158.1(17)
N1 W C1 P -42(3)
N4 N3 C22 C23 -0.9(8)
W N3 C22 C23 178.5(5)
N4 N3 C22 C21 177.7(7)
W N3 C22 C21 -2.9(12)
C24 C23 C22 N3 1.2(9)
C24 C23 C22 C21 -177.3(8)
C14 C15 C10 C11 -1.0(12)
C14 C15 C10 P 169.1(7)
N7 P C10 C11 -56.3(7)
C1 P C10 C11 -170.0(7)
N7 P C10 C15 133.4(7)
C1 P C10 C15 19.7(8)
N6 C29 C28 C27 -1.3(9)
C30 C29 C28 C27 176.4(9)
C11 C12 C13 C14 0.9(13)
C4 N7 C7 C9 126.0(9)
P N7 C7 C9 -70.4(8)
C4 N7 C7 C8 -106.8(10)
P N7 C7 C8 56.8(10)
C12 C13 C14 C15 -1.0(13)
C10 C15 C14 C13 1.0(13)
N6 N5 C27 C28 0.2(8)
W N5 C27 C28 -171.6(5)
N6 N5 C27 C26 -177.6(6)
W N5 C27 C26 10.6(11)
C29 C28 C27 N5 0.7(9)
C29 C28 C27 C26 178.2(8)
C15 C10 C11 C12 0.9(12)
P C10 C11 C12 -169.7(6)
C13 C12 C11 C10 -0.8(12)
C7 N7 C4 C6 55.5(12)
P N7 C4 C6 -107.2(10)
C7 N7 C4 C5 -68.4(12)
P N7 C4 C5 128.9(8)
C29 N6 B N4 125.4(8)
N5 N6 B N4 -52.7(8)
C29 N6 B N2 -114.1(8)
N5 N6 B N2 67.8(7)
C24 N4 B N6 -123.0(8)
N3 N4 B N6 59.0(8)
C24 N4 B N2 117.6(8)
N3 N4 B N2 -60.5(8)
C19 N2 B N6 119.4(7)
N1 N2 B N6 -57.5(7)
C19 N2 B N4 -120.5(7)
N1 N2 B N4 62.6(8)
